data_7716422
loop_
_publ_author_name
'Franzen, Jonas H.'
'Wilm, Lukas F. B.'
'Rotering, Philipp'
'Wurst, Klaus'
'Seidl, Michael'
'Dielmann, Fabian'

_publ_section_title
;
 Electron-rich pyridines with <i>para</i>-N-heterocyclic imine
 substituents: ligand properties and coordination to CO<sub>2</sub>,
 SO<sub>2</sub>, BCl<sub>3</sub> and Pd<sup>II</sup> complexes.
;
_journal_issue 28
_journal_name_full 'Dalton transactions (Cambridge, England : 2003)'
_journal_page_first 11876
_journal_page_last 11883
_journal_paper_doi 10.1039/d4dt01399a
_journal_volume 53
_journal_year 2024
_chemical_absolute_configuration ad
_chemical_formula_moiety 'C29 H44 Br2 N6 Pd, C H2 Cl2'
_chemical_formula_sum 'C30 H46 Br2 Cl2 N6 Pd'
_chemical_formula_weight 827.85
_space_group_crystal_system orthorhombic
_space_group_IT_number 29
_space_group_name_Hall 'P 2c -2ac'
_space_group_name_H-M_alt 'P c a 21'
_atom_sites_solution_hydrogens geom
_atom_sites_solution_primary dual
_audit_creation_date 2024-05-08
_audit_creation_method
;
Olex2 1.5-alpha
(compiled 2024.02.16 svn.r378c4104 for OlexSys, GUI svn.r6928)
;
_audit_update_record
;
2024-05-08 deposited with the CCDC.	2024-06-18 downloaded from the CCDC.
;
_cell_angle_alpha 90
_cell_angle_beta 90
_cell_angle_gamma 90
_cell_formula_units_Z 4
_cell_length_a 17.7755(4)
_cell_length_b 18.4999(4)
_cell_length_c 10.9830(2)
_cell_measurement_reflns_used 9856
_cell_measurement_temperature 183.00
_cell_measurement_theta_max 27.479
_cell_measurement_theta_min 2.292
_cell_volume 3611.70(13)
_computing_cell_refinement 'SAINT V8.40A (Bruker, 2019)'
_computing_data_collection 'Bruker Apex 4 v2021.4-0'
_computing_data_reduction 'SAINT V8.40A (Bruker, 2019)'
_computing_molecular_graphics 'Olex2 1.5-alpha (Dolomanov et al., 2009)'
_computing_publication_material 'Olex2 1.5-alpha (Dolomanov et al., 2009)'
_computing_structure_refinement 'SHELXL 2018/3 (Sheldrick, 2015)'
_computing_structure_solution 'SHELXD  (Sheldrick, 2008)'
_diffrn_ambient_temperature 183.00
_diffrn_measured_fraction_theta_full 0.997
_diffrn_measured_fraction_theta_max 0.997
_diffrn_measurement_device_type 'Bruker D8 QUEST PHOTON III C14'
_diffrn_radiation_type MoK\a
_diffrn_radiation_wavelength 0.71073
_diffrn_reflns_av_R_equivalents 0.0411
_diffrn_reflns_av_unetI/netI 0.0219
_diffrn_reflns_Laue_measured_fraction_full 0.997
_diffrn_reflns_Laue_measured_fraction_max 0.997
_diffrn_reflns_limit_h_max 23
_diffrn_reflns_limit_h_min -23
_diffrn_reflns_limit_k_max 24
_diffrn_reflns_limit_k_min -24
_diffrn_reflns_limit_l_max 14
_diffrn_reflns_limit_l_min -14
_diffrn_reflns_number 87916
_diffrn_reflns_point_group_measured_fraction_full 0.987
_diffrn_reflns_point_group_measured_fraction_max 0.977
_diffrn_reflns_theta_full 25.242
_diffrn_reflns_theta_max 27.523
_diffrn_reflns_theta_min 2.292
_exptl_absorpt_coefficient_mu 2.902
_exptl_absorpt_correction_T_max 0.6032
_exptl_absorpt_correction_T_min 0.4718
_exptl_absorpt_correction_type multi-scan
_exptl_absorpt_process_details
;
SADABS-2016/2 (Bruker,2016/2) was used for absorption correction.
wR2(int) was 0.0959 before and 0.0500 after correction.
The Ratio of minimum to maximum transmission is 0.7822.
The \l/2 correction factor is Not present.
;
_exptl_crystal_colour yellow
_exptl_crystal_colour_primary yellow
_exptl_crystal_density_diffrn 1.522
_exptl_crystal_description prism
_exptl_crystal_F_000 1672
_exptl_crystal_size_max 0.21
_exptl_crystal_size_mid 0.19
_exptl_crystal_size_min 0.09
_refine_diff_density_max 0.702
_refine_diff_density_min -0.487
_refine_diff_density_rms 0.048
_refine_ls_abs_structure_details
;
 Flack x determined using 3467 quotients [(I+)-(I-)]/[(I+)+(I-)]
 (Parsons, Flack and Wagner, Acta Cryst. B69 (2013) 249-259).
;
_refine_ls_abs_structure_Flack 0.001(3)
_refine_ls_extinction_method none
_refine_ls_goodness_of_fit_ref 1.024
_refine_ls_hydrogen_treatment constr
_refine_ls_matrix_type full
_refine_ls_number_parameters 380
_refine_ls_number_reflns 8120
_refine_ls_number_restraints 1
_refine_ls_restrained_S_all 1.024
_refine_ls_R_factor_all 0.0219
_refine_ls_R_factor_gt 0.0205
_refine_ls_shift/su_max 0.002
_refine_ls_shift/su_mean 0.000
_refine_ls_structure_factor_coef Fsqd
_refine_ls_weighting_details 'w=1/[\s^2^(Fo^2^)+(0.0236P)^2^+1.9563P] where P=(Fo^2^+2Fc^2^)/3'
_refine_ls_weighting_scheme calc
_refine_ls_wR_factor_gt 0.0485
_refine_ls_wR_factor_ref 0.0492
_reflns_Friedel_coverage 0.859
_reflns_Friedel_fraction_full 0.975
_reflns_Friedel_fraction_max 0.954
_reflns_number_gt 7835
_reflns_number_total 8120
_reflns_threshold_expression 'I > 2\s(I)'
_cod_data_source_file d4dt01399a2.cif
_cod_data_source_block compound_8
_cod_depositor_comments 'Adding full bibliography for 7716413--7716422.cif.'
_cod_database_code 7716422
_shelx_shelxl_version_number 2018/3
_shelx_space_group_comment
;
The symmetry employed for this shelxl refinement is uniquely defined
by the following loop, which should always be used as a source of
symmetry information in preference to the above space-group names.
They are only intended as comments.
;
_shelx_estimated_absorpt_t_max 0.780
_shelx_estimated_absorpt_t_min 0.581
_olex2_refinement_description
;
1. Fixed Uiso
 At 1.2 times of:
  All C(H) groups, All C(H,H) groups
 At 1.5 times of:
  All C(H,H,H) groups
2.a Ternary CH refined with riding coordinates:
 C27(H27), C24(H24)
2.b Secondary CH2 refined with riding coordinates:
 C8(H8A,H8B), C7(H7A,H7B), C30(H30A,H30B)
2.c Aromatic/amide H refined with riding coordinates:
 C1(H1), C2(H2), C5(H5), C4(H4), C19(H19), C21(H21), C22(H22), C20(H20)
2.d Idealised Me refined as rotating group:
 C14(H14A,H14B,H14C), C29(H29A,H29B,H29C), C26(H26A,H26B,H26C), C16(H16A,H16B,
 H16C), C28(H28A,H28B,H28C), C11(H11A,H11B,H11C), C10(H10A,H10B,H10C), C25(H25A,
 H25B,H25C), C12(H12A,H12B,H12C), C15(H15A,H15B,H15C)
;
_olex2_submission_special_instructions 'No special instructions were received'

loop_
_space_group_symop_operation_xyz
'x, y, z'
'-x, -y, z+1/2'
'x+1/2, -y, z'
'-x+1/2, y, z+1/2'

loop_
_atom_site_label
_atom_site_type_symbol
_atom_site_fract_x
_atom_site_fract_y
_atom_site_fract_z
_atom_site_U_iso_or_equiv
_atom_site_adp_type
_atom_site_occupancy
_atom_site_site_symmetry_order
_atom_site_calc_flag
_atom_site_refinement_flags_posn
_atom_site_refinement_flags_adp
_atom_site_refinement_flags_occupancy
_atom_site_disorder_assembly
_atom_site_disorder_group
Pd1 Pd 0.59346(2) 0.22675(2) 0.46369(2) 0.01923(5) Uani 1 1 d . . . . .
Br1 Br 0.65982(2) 0.26271(2) 0.64810(3) 0.03451(8) Uani 1 1 d . . . . .
Br2 Br 0.53784(2) 0.17681(2) 0.27832(4) 0.03654(9) Uani 1 1 d . . . . .
Cl2 Cl 0.29373(7) 0.29283(10) 0.26316(16) 0.0774(4) Uani 1 1 d . . . . .
Cl1 Cl 0.35095(15) 0.26152(16) 0.50304(17) 0.1243(9) Uani 1 1 d . . . . .
N4 N 0.37475(15) 0.59787(14) 0.3965(3) 0.0265(6) Uani 1 1 d . . . . .
N3 N 0.48634(14) 0.64654(13) 0.4378(3) 0.0269(6) Uani 1 1 d . . . . .
N5 N 0.67953(12) 0.09025(12) 0.4697(3) 0.0208(4) Uani 1 1 d . . . . .
N2 N 0.48301(16) 0.53791(15) 0.3216(3) 0.0285(6) Uani 1 1 d . . . . .
C6 C 0.45012(17) 0.58944(16) 0.3861(3) 0.0223(6) Uani 1 1 d . . . . .
C18 C 0.67699(18) 0.01966(16) 0.5149(3) 0.0238(6) Uani 1 1 d . . . . .
N6 N 0.57505(14) 0.08139(13) 0.5723(3) 0.0233(5) Uani 1 1 d . . . . .
C13 C 0.56578(19) 0.66761(19) 0.4106(3) 0.0331(7) Uani 1 1 d . . . . .
N1 N 0.56394(15) 0.33355(13) 0.4197(2) 0.0221(5) Uani 1 1 d . . . . .
C8 C 0.35823(18) 0.66182(18) 0.4707(4) 0.0341(7) Uani 1 1 d . . . . .
H8A H 0.346235 0.648283 0.555730 0.041 Uiso 1 1 calc R U . . .
H8B H 0.315839 0.689888 0.436305 0.041 Uiso 1 1 calc R U . . .
C1 C 0.54142(17) 0.38124(16) 0.5052(3) 0.0234(6) Uani 1 1 d . . . . .
H1 H 0.544315 0.366921 0.588091 0.028 Uiso 1 1 calc R U . . .
C17 C 0.61741(17) 0.12644(15) 0.5052(3) 0.0214(6) Uani 1 1 d . . . . .
C2 C 0.51451(16) 0.44936(16) 0.4797(3) 0.0239(6) Uani 1 1 d . . . . .
H2 H 0.499598 0.480299 0.544381 0.029 Uiso 1 1 calc R U . . .
C3 C 0.50889(16) 0.47368(16) 0.3574(3) 0.0219(6) Uani 1 1 d . . . . .
C7 C 0.43099(18) 0.70365(16) 0.4635(4) 0.0314(6) Uani 1 1 d . . . . .
H7A H 0.429519 0.739914 0.397297 0.038 Uiso 1 1 calc R U . . .
H7B H 0.442164 0.728309 0.541480 0.038 Uiso 1 1 calc R U . . .
C27 C 0.73849(19) 0.12240(16) 0.3917(3) 0.0273(7) Uani 1 1 d . . . . .
H27 H 0.720947 0.172009 0.369343 0.033 Uiso 1 1 calc R U . . .
C23 C 0.61063(17) 0.01407(16) 0.5811(3) 0.0257(6) Uani 1 1 d . . . . .
C9 C 0.3160(2) 0.5420(2) 0.3728(4) 0.0354(8) Uani 1 1 d . . . . .
C14 C 0.5830(3) 0.7363(2) 0.4865(5) 0.0515(12) Uani 1 1 d . . . . .
H14A H 0.550654 0.775963 0.459314 0.077 Uiso 1 1 calc R U . . .
H14B H 0.635900 0.749848 0.475496 0.077 Uiso 1 1 calc R U . . .
H14C H 0.573516 0.726376 0.572831 0.077 Uiso 1 1 calc R U . . .
C5 C 0.56053(17) 0.35684(16) 0.3035(3) 0.0236(6) Uani 1 1 d . . . . .
H5 H 0.576671 0.324749 0.241191 0.028 Uiso 1 1 calc R U . . .
C29 C 0.81153(18) 0.13141(19) 0.4620(5) 0.0407(8) Uani 1 1 d . . . . .
H29A H 0.830008 0.083860 0.487513 0.061 Uiso 1 1 calc R U . . .
H29B H 0.802579 0.161504 0.533948 0.061 Uiso 1 1 calc R U . . .
H29C H 0.849106 0.154672 0.409736 0.061 Uiso 1 1 calc R U . . .
C4 C 0.53522(17) 0.42393(16) 0.2694(3) 0.0259(6) Uani 1 1 d . . . . .
H4 H 0.535388 0.437107 0.185836 0.031 Uiso 1 1 calc R U . . .
C26 C 0.4988(2) 0.0966(2) 0.7593(4) 0.0469(9) Uani 1 1 d . . . . .
H26A H 0.450932 0.115672 0.789645 0.070 Uiso 1 1 calc R U . . .
H26B H 0.540402 0.125095 0.793028 0.070 Uiso 1 1 calc R U . . .
H26C H 0.504249 0.046042 0.784260 0.070 Uiso 1 1 calc R U . . .
C19 C 0.7270(2) -0.03786(17) 0.5065(4) 0.0345(8) Uani 1 1 d . . . . .
H19 H 0.771989 -0.034310 0.460311 0.041 Uiso 1 1 calc R U . . .
C24 C 0.50029(18) 0.10142(19) 0.6212(3) 0.0311(7) Uani 1 1 d . . . . .
H24 H 0.491192 0.153114 0.599066 0.037 Uiso 1 1 calc R U . . .
C16 C 0.6194(2) 0.6090(2) 0.4533(6) 0.0537(11) Uani 1 1 d . . . . .
H16A H 0.607404 0.595848 0.537569 0.081 Uiso 1 1 calc R U . . .
H16B H 0.671191 0.626965 0.449103 0.081 Uiso 1 1 calc R U . . .
H16C H 0.614173 0.566420 0.400988 0.081 Uiso 1 1 calc R U . . .
C21 C 0.6417(2) -0.10578(19) 0.6351(5) 0.0481(11) Uani 1 1 d . . . . .
H21 H 0.630591 -0.149522 0.676689 0.058 Uiso 1 1 calc R U . . .
C28 C 0.7472(2) 0.0807(2) 0.2741(4) 0.0448(9) Uani 1 1 d . . . . .
H28A H 0.778091 0.108698 0.217152 0.067 Uiso 1 1 calc R U . . .
H28B H 0.697560 0.072109 0.238257 0.067 Uiso 1 1 calc R U . . .
H28C H 0.771749 0.034293 0.290765 0.067 Uiso 1 1 calc R U . . .
C22 C 0.5914(2) -0.04910(18) 0.6422(4) 0.0385(8) Uani 1 1 d . . . . .
H22 H 0.545767 -0.053066 0.686697 0.046 Uiso 1 1 calc R U . . .
C11 C 0.3181(2) 0.4862(2) 0.4758(5) 0.0459(9) Uani 1 1 d . . . . .
H11A H 0.365822 0.459853 0.473083 0.069 Uiso 1 1 calc R U . . .
H11B H 0.276252 0.452205 0.465974 0.069 Uiso 1 1 calc R U . . .
H11C H 0.313382 0.511035 0.554296 0.069 Uiso 1 1 calc R U . . .
C10 C 0.2394(2) 0.5802(3) 0.3726(5) 0.0588(13) Uani 1 1 d . . . . .
H10A H 0.229120 0.599573 0.453887 0.088 Uiso 1 1 calc R U . . .
H10B H 0.200032 0.545545 0.350286 0.088 Uiso 1 1 calc R U . . .
H10C H 0.240196 0.619796 0.313353 0.088 Uiso 1 1 calc R U . . .
C20 C 0.7084(2) -0.1007(2) 0.5685(4) 0.0466(10) Uani 1 1 d . . . . .
H20 H 0.741527 -0.140901 0.565534 0.056 Uiso 1 1 calc R U . . .
C25 C 0.4391(2) 0.0569(3) 0.5603(5) 0.0511(11) Uani 1 1 d . . . . .
H25A H 0.447080 0.005544 0.578320 0.077 Uiso 1 1 calc R U . . .
H25B H 0.441054 0.064425 0.472019 0.077 Uiso 1 1 calc R U . . .
H25C H 0.389832 0.071870 0.591191 0.077 Uiso 1 1 calc R U . . .
C12 C 0.3273(3) 0.5069(3) 0.2491(4) 0.0536(11) Uani 1 1 d . . . . .
H12A H 0.331449 0.544527 0.186640 0.080 Uiso 1 1 calc R U . . .
H12B H 0.284262 0.475663 0.230729 0.080 Uiso 1 1 calc R U . . .
H12C H 0.373454 0.477961 0.250182 0.080 Uiso 1 1 calc R U . . .
C15 C 0.5740(2) 0.6851(3) 0.2772(5) 0.0496(10) Uani 1 1 d . . . . .
H15A H 0.568835 0.640725 0.229277 0.074 Uiso 1 1 calc R U . . .
H15B H 0.623631 0.706449 0.262599 0.074 Uiso 1 1 calc R U . . .
H15C H 0.534832 0.719558 0.253157 0.074 Uiso 1 1 calc R U . . .
C30 C 0.3719(3) 0.2919(3) 0.3596(5) 0.0531(11) Uani 1 1 d . . . . .
H30A H 0.411155 0.260458 0.323774 0.064 Uiso 1 1 calc R U . . .
H30B H 0.392653 0.341412 0.365321 0.064 Uiso 1 1 calc R U . . .

loop_
_atom_site_aniso_label
_atom_site_aniso_U_11
_atom_site_aniso_U_22
_atom_site_aniso_U_33
_atom_site_aniso_U_23
_atom_site_aniso_U_13
_atom_site_aniso_U_12
Pd1 0.02166(9) 0.01482(9) 0.02120(10) 0.00000(10) -0.00212(10) 0.00103(7)
Br1 0.0496(2) 0.02653(14) 0.02743(16) -0.00393(14) -0.01384(15) 0.00523(13)
Br2 0.04697(19) 0.02511(15) 0.03755(18) -0.00517(14) -0.01962(16) -0.00062(13)
Cl2 0.0534(7) 0.1051(10) 0.0735(9) -0.0176(8) -0.0048(6) 0.0228(7)
Cl1 0.1305(18) 0.184(2) 0.0583(10) 0.0258(12) -0.0032(10) -0.0442(16)
N4 0.0220(13) 0.0234(13) 0.0341(15) 0.0006(11) 0.0023(11) 0.0035(10)
N3 0.0248(12) 0.0207(12) 0.0354(17) 0.0013(11) -0.0043(11) 0.0037(10)
N5 0.0222(10) 0.0151(10) 0.0250(12) 0.0010(11) 0.0019(11) 0.0010(8)
N2 0.0335(14) 0.0225(13) 0.0296(14) 0.0032(11) 0.0021(11) 0.0096(11)
C6 0.0257(14) 0.0195(14) 0.0217(14) 0.0051(11) -0.0023(11) 0.0054(11)
C18 0.0261(15) 0.0167(13) 0.0285(15) 0.0011(12) -0.0019(12) -0.0012(11)
N6 0.0207(12) 0.0174(12) 0.0319(14) 0.0014(10) 0.0013(10) -0.0017(9)
C13 0.0243(15) 0.0326(17) 0.0422(19) 0.0045(15) -0.0082(14) -0.0045(13)
N1 0.0255(12) 0.0178(12) 0.0229(12) 0.0002(9) 0.0000(10) 0.0017(10)
C8 0.0310(15) 0.0342(15) 0.0371(17) -0.0011(17) 0.0026(16) 0.0115(12)
C1 0.0274(15) 0.0225(14) 0.0203(14) 0.0009(11) 0.0006(11) 0.0018(12)
C17 0.0230(14) 0.0179(13) 0.0233(14) -0.0019(11) -0.0027(11) -0.0019(11)
C2 0.0265(13) 0.0207(13) 0.0245(16) -0.0035(12) 0.0004(12) 0.0038(10)
C3 0.0192(13) 0.0178(13) 0.0286(16) -0.0004(12) 0.0013(12) 0.0022(11)
C7 0.0387(15) 0.0221(13) 0.0335(16) -0.0032(17) -0.0003(18) 0.0067(11)
C27 0.0320(17) 0.0210(13) 0.0290(17) 0.0039(13) 0.0095(13) -0.0001(12)
C23 0.0246(15) 0.0198(14) 0.0326(17) 0.0008(13) -0.0001(13) -0.0017(11)
C9 0.0227(15) 0.0348(18) 0.049(2) 0.0057(16) -0.0013(14) -0.0039(14)
C14 0.048(2) 0.040(2) 0.066(4) -0.004(2) -0.014(2) -0.0093(17)
C5 0.0292(15) 0.0192(13) 0.0223(15) -0.0034(11) 0.0020(12) 0.0011(11)
C29 0.0290(15) 0.0401(18) 0.053(2) 0.006(2) 0.008(2) -0.0082(13)
C4 0.0312(15) 0.0257(14) 0.0210(14) 0.0004(13) 0.0012(13) 0.0048(12)
C26 0.041(2) 0.055(2) 0.045(2) -0.003(2) 0.0126(18) 0.0014(18)
C19 0.0325(17) 0.0224(14) 0.049(2) 0.0023(14) 0.0066(15) 0.0046(13)
C24 0.0207(14) 0.0301(16) 0.042(2) -0.0016(14) 0.0050(13) -0.0005(12)
C16 0.0279(16) 0.043(2) 0.091(3) 0.009(3) -0.016(2) 0.0020(14)
C21 0.050(2) 0.0224(16) 0.072(3) 0.0165(19) 0.008(2) -0.0031(15)
C28 0.061(2) 0.0411(19) 0.0319(18) 0.0008(18) 0.0167(19) 0.0007(18)
C22 0.0382(18) 0.0260(16) 0.051(2) 0.0089(17) 0.0086(18) -0.0079(13)
C11 0.0357(17) 0.0407(19) 0.061(3) 0.014(2) 0.007(2) -0.0053(15)
C10 0.0241(19) 0.055(3) 0.097(4) 0.017(3) -0.008(2) -0.0022(18)
C20 0.046(2) 0.0227(17) 0.071(3) 0.0096(17) 0.008(2) 0.0072(15)
C25 0.0233(17) 0.062(3) 0.068(3) -0.008(2) -0.0034(18) -0.0084(18)
C12 0.050(2) 0.060(3) 0.051(3) -0.008(2) -0.011(2) -0.018(2)
C15 0.041(2) 0.063(3) 0.045(2) 0.005(2) 0.003(2) -0.0114(19)
C30 0.039(2) 0.057(3) 0.063(3) -0.009(2) 0.005(2) -0.003(2)

loop_
_atom_type_symbol
_atom_type_description
_atom_type_scat_dispersion_real
_atom_type_scat_dispersion_imag
_atom_type_scat_source
C C 0.0033 0.0016 'International Tables Vol C Tables 4.2.6.8 and 6.1.1.4'
H H 0.0000 0.0000 'International Tables Vol C Tables 4.2.6.8 and 6.1.1.4'
Br Br -0.2901 2.4595 'International Tables Vol C Tables 4.2.6.8 and 6.1.1.4'
Cl Cl 0.1484 0.1585 'International Tables Vol C Tables 4.2.6.8 and 6.1.1.4'
N N 0.0061 0.0033 'International Tables Vol C Tables 4.2.6.8 and 6.1.1.4'
Pd Pd -0.9988 1.0072 'International Tables Vol C Tables 4.2.6.8 and 6.1.1.4'

loop_
_geom_angle_atom_site_label_1
_geom_angle_atom_site_label_2
_geom_angle_atom_site_label_3
_geom_angle
_geom_angle_site_symmetry_1
_geom_angle_site_symmetry_3
_geom_angle_publ_flag
Br1 Pd1 Br2 172.440(14) . . ?
N1 Pd1 Br1 93.17(7) . . ?
N1 Pd1 Br2 93.61(7) . . ?
C17 Pd1 Br1 87.71(9) . . ?
C17 Pd1 Br2 85.61(9) . . ?
C17 Pd1 N1 178.10(11) . . ?
C6 N4 C8 109.8(3) . . ?
C6 N4 C9 126.7(3) . . ?
C8 N4 C9 121.1(3) . . ?
C6 N3 C13 124.5(3) . . ?
C6 N3 C7 108.7(2) . . ?
C7 N3 C13 118.9(3) . . ?
C18 N5 C27 127.2(2) . . ?
C17 N5 C18 109.6(2) . . ?
C17 N5 C27 123.2(2) . . ?
C6 N2 C3 129.5(3) . . ?
N4 C6 N3 110.1(3) . . ?
N2 C6 N4 124.4(3) . . ?
N2 C6 N3 125.0(3) . . ?
C23 C18 N5 106.4(3) . . ?
C19 C18 N5 132.2(3) . . ?
C19 C18 C23 121.4(3) . . ?
C17 N6 C23 109.7(2) . . ?
C17 N6 C24 123.2(3) . . ?
C23 N6 C24 127.1(3) . . ?
N3 C13 C14 107.0(3) . . ?
N3 C13 C16 110.2(3) . . ?
N3 C13 C15 110.0(3) . . ?
C16 C13 C14 107.1(3) . . ?
C15 C13 C14 109.1(3) . . ?
C15 C13 C16 113.2(4) . . ?
C1 N1 Pd1 121.9(2) . . ?
C5 N1 Pd1 122.0(2) . . ?
C5 N1 C1 115.9(3) . . ?
N4 C8 H8A 111.3 . . ?
N4 C8 H8B 111.3 . . ?
N4 C8 C7 102.3(3) . . ?
H8A C8 H8B 109.2 . . ?
C7 C8 H8A 111.3 . . ?
C7 C8 H8B 111.3 . . ?
N1 C1 H1 118.0 . . ?
N1 C1 C2 124.1(3) . . ?
C2 C1 H1 118.0 . . ?
N5 C17 Pd1 125.5(2) . . ?
N6 C17 Pd1 126.4(2) . . ?
N6 C17 N5 108.0(2) . . ?
C1 C2 H2 119.8 . . ?
C1 C2 C3 120.4(3) . . ?
C3 C2 H2 119.8 . . ?
N2 C3 C2 125.9(3) . . ?
N2 C3 C4 119.5(3) . . ?
C4 C3 C2 114.6(3) . . ?
N3 C7 C8 102.4(2) . . ?
N3 C7 H7A 111.3 . . ?
N3 C7 H7B 111.3 . . ?
C8 C7 H7A 111.3 . . ?
C8 C7 H7B 111.3 . . ?
H7A C7 H7B 109.2 . . ?
N5 C27 H27 106.9 . . ?
N5 C27 C29 110.8(3) . . ?
N5 C27 C28 111.3(3) . . ?
C29 C27 H27 106.9 . . ?
C28 C27 H27 106.9 . . ?
C28 C27 C29 113.7(3) . . ?
C18 C23 N6 106.3(3) . . ?
C18 C23 C22 121.6(3) . . ?
C22 C23 N6 132.1(3) . . ?
N4 C9 C11 108.7(3) . . ?
N4 C9 C10 107.6(3) . . ?
N4 C9 C12 111.1(3) . . ?
C11 C9 C10 109.4(3) . . ?
C12 C9 C11 111.8(3) . . ?
C12 C9 C10 108.2(4) . . ?
C13 C14 H14A 109.5 . . ?
C13 C14 H14B 109.5 . . ?
C13 C14 H14C 109.5 . . ?
H14A C14 H14B 109.5 . . ?
H14A C14 H14C 109.5 . . ?
H14B C14 H14C 109.5 . . ?
N1 C5 H5 117.9 . . ?
N1 C5 C4 124.2(3) . . ?
C4 C5 H5 117.9 . . ?
C27 C29 H29A 109.5 . . ?
C27 C29 H29B 109.5 . . ?
C27 C29 H29C 109.5 . . ?
H29A C29 H29B 109.5 . . ?
H29A C29 H29C 109.5 . . ?
H29B C29 H29C 109.5 . . ?
C3 C4 H4 119.6 . . ?
C5 C4 C3 120.8(3) . . ?
C5 C4 H4 119.6 . . ?
H26A C26 H26B 109.5 . . ?
H26A C26 H26C 109.5 . . ?
H26B C26 H26C 109.5 . . ?
C24 C26 H26A 109.5 . . ?
C24 C26 H26B 109.5 . . ?
C24 C26 H26C 109.5 . . ?
C18 C19 H19 121.4 . . ?
C20 C19 C18 117.2(3) . . ?
C20 C19 H19 121.4 . . ?
N6 C24 C26 111.3(3) . . ?
N6 C24 H24 107.2 . . ?
N6 C24 C25 110.3(3) . . ?
C26 C24 H24 107.2 . . ?
C26 C24 C25 113.3(3) . . ?
C25 C24 H24 107.2 . . ?
C13 C16 H16A 109.5 . . ?
C13 C16 H16B 109.5 . . ?
C13 C16 H16C 109.5 . . ?
H16A C16 H16B 109.5 . . ?
H16A C16 H16C 109.5 . . ?
H16B C16 H16C 109.5 . . ?
C22 C21 H21 119.1 . . ?
C22 C21 C20 121.9(3) . . ?
C20 C21 H21 119.1 . . ?
C27 C28 H28A 109.5 . . ?
C27 C28 H28B 109.5 . . ?
C27 C28 H28C 109.5 . . ?
H28A C28 H28B 109.5 . . ?
H28A C28 H28C 109.5 . . ?
H28B C28 H28C 109.5 . . ?
C23 C22 H22 121.6 . . ?
C21 C22 C23 116.9(3) . . ?
C21 C22 H22 121.6 . . ?
C9 C11 H11A 109.5 . . ?
C9 C11 H11B 109.5 . . ?
C9 C11 H11C 109.5 . . ?
H11A C11 H11B 109.5 . . ?
H11A C11 H11C 109.5 . . ?
H11B C11 H11C 109.5 . . ?
C9 C10 H10A 109.5 . . ?
C9 C10 H10B 109.5 . . ?
C9 C10 H10C 109.5 . . ?
H10A C10 H10B 109.5 . . ?
H10A C10 H10C 109.5 . . ?
H10B C10 H10C 109.5 . . ?
C19 C20 C21 121.1(3) . . ?
C19 C20 H20 119.5 . . ?
C21 C20 H20 119.5 . . ?
C24 C25 H25A 109.5 . . ?
C24 C25 H25B 109.5 . . ?
C24 C25 H25C 109.5 . . ?
H25A C25 H25B 109.5 . . ?
H25A C25 H25C 109.5 . . ?
H25B C25 H25C 109.5 . . ?
C9 C12 H12A 109.5 . . ?
C9 C12 H12B 109.5 . . ?
C9 C12 H12C 109.5 . . ?
H12A C12 H12B 109.5 . . ?
H12A C12 H12C 109.5 . . ?
H12B C12 H12C 109.5 . . ?
C13 C15 H15A 109.5 . . ?
C13 C15 H15B 109.5 . . ?
C13 C15 H15C 109.5 . . ?
H15A C15 H15B 109.5 . . ?
H15A C15 H15C 109.5 . . ?
H15B C15 H15C 109.5 . . ?
Cl2 C30 H30A 109.0 . . ?
Cl2 C30 H30B 109.0 . . ?
Cl1 C30 Cl2 112.8(3) . . ?
Cl1 C30 H30A 109.0 . . ?
Cl1 C30 H30B 109.0 . . ?
H30A C30 H30B 107.8 . . ?

loop_
_geom_bond_atom_site_label_1
_geom_bond_atom_site_label_2
_geom_bond_distance
_geom_bond_site_symmetry_2
_geom_bond_publ_flag
Pd1 Br1 2.4365(4) . ?
Pd1 Br2 2.4446(4) . ?
Pd1 N1 2.101(2) . ?
Pd1 C17 1.958(3) . ?
Cl2 C30 1.747(5) . ?
Cl1 C30 1.714(5) . ?
N4 C6 1.354(4) . ?
N4 C8 1.466(4) . ?
N4 C9 1.493(4) . ?
N3 C6 1.361(4) . ?
N3 C13 1.495(4) . ?
N3 C7 1.471(4) . ?
N5 C18 1.398(4) . ?
N5 C17 1.349(4) . ?
N5 C27 1.478(4) . ?
N2 C6 1.324(4) . ?
N2 C3 1.334(4) . ?
C18 C23 1.389(5) . ?
C18 C19 1.389(4) . ?
N6 C17 1.343(4) . ?
N6 C23 1.400(4) . ?
N6 C24 1.481(4) . ?
C13 C14 1.550(5) . ?
C13 C16 1.518(5) . ?
C13 C15 1.507(6) . ?
N1 C1 1.349(4) . ?
N1 C5 1.349(4) . ?
C8 H8A 0.9900 . ?
C8 H8B 0.9900 . ?
C8 C7 1.509(5) . ?
C1 H1 0.9500 . ?
C1 C2 1.377(4) . ?
C2 H2 0.9500 . ?
C2 C3 1.420(4) . ?
C3 C4 1.414(4) . ?
C7 H7A 0.9900 . ?
C7 H7B 0.9900 . ?
C27 H27 1.0000 . ?
C27 C29 1.519(5) . ?
C27 C28 1.512(5) . ?
C23 C22 1.390(5) . ?
C9 C11 1.531(6) . ?
C9 C10 1.534(5) . ?
C9 C12 1.518(6) . ?
C14 H14A 0.9800 . ?
C14 H14B 0.9800 . ?
C14 H14C 0.9800 . ?
C5 H5 0.9500 . ?
C5 C4 1.372(4) . ?
C29 H29A 0.9800 . ?
C29 H29B 0.9800 . ?
C29 H29C 0.9800 . ?
C4 H4 0.9500 . ?
C26 H26A 0.9800 . ?
C26 H26B 0.9800 . ?
C26 H26C 0.9800 . ?
C26 C24 1.519(6) . ?
C19 H19 0.9500 . ?
C19 C20 1.387(5) . ?
C24 H24 1.0000 . ?
C24 C25 1.520(5) . ?
C16 H16A 0.9800 . ?
C16 H16B 0.9800 . ?
C16 H16C 0.9800 . ?
C21 H21 0.9500 . ?
C21 C22 1.380(5) . ?
C21 C20 1.396(6) . ?
C28 H28A 0.9800 . ?
C28 H28B 0.9800 . ?
C28 H28C 0.9800 . ?
C22 H22 0.9500 . ?
C11 H11A 0.9800 . ?
C11 H11B 0.9800 . ?
C11 H11C 0.9800 . ?
C10 H10A 0.9800 . ?
C10 H10B 0.9800 . ?
C10 H10C 0.9800 . ?
C20 H20 0.9500 . ?
C25 H25A 0.9800 . ?
C25 H25B 0.9800 . ?
C25 H25C 0.9800 . ?
C12 H12A 0.9800 . ?
C12 H12B 0.9800 . ?
C12 H12C 0.9800 . ?
C15 H15A 0.9800 . ?
C15 H15B 0.9800 . ?
C15 H15C 0.9800 . ?
C30 H30A 0.9900 . ?
C30 H30B 0.9900 . ?

loop_
_geom_torsion_atom_site_label_1
_geom_torsion_atom_site_label_2
_geom_torsion_atom_site_label_3
_geom_torsion_atom_site_label_4
_geom_torsion
_geom_torsion_site_symmetry_1
_geom_torsion_site_symmetry_2
_geom_torsion_site_symmetry_3
_geom_torsion_site_symmetry_4
_geom_torsion_publ_flag
Pd1 N1 C1 C2 -173.3(2) . . . . ?
Pd1 N1 C5 C4 174.0(2) . . . . ?
N4 C8 C7 N3 -24.8(4) . . . . ?
N5 C18 C23 N6 0.7(3) . . . . ?
N5 C18 C23 C22 -178.0(3) . . . . ?
N5 C18 C19 C20 176.8(4) . . . . ?
N2 C3 C4 C5 -178.5(3) . . . . ?
C6 N4 C8 C7 19.7(4) . . . . ?
C6 N4 C9 C11 72.3(4) . . . . ?
C6 N4 C9 C10 -169.3(4) . . . . ?
C6 N4 C9 C12 -51.1(5) . . . . ?
C6 N3 C13 C14 178.6(3) . . . . ?
C6 N3 C13 C16 -65.3(4) . . . . ?
C6 N3 C13 C15 60.1(4) . . . . ?
C6 N3 C7 C8 23.1(4) . . . . ?
C6 N2 C3 C2 -7.9(5) . . . . ?
C6 N2 C3 C4 173.5(3) . . . . ?
C18 N5 C17 Pd1 -179.1(2) . . . . ?
C18 N5 C17 N6 0.3(3) . . . . ?
C18 N5 C27 C29 -69.2(4) . . . . ?
C18 N5 C27 C28 58.4(4) . . . . ?
C18 C23 C22 C21 0.7(6) . . . . ?
C18 C19 C20 C21 0.7(6) . . . . ?
N6 C23 C22 C21 -177.6(4) . . . . ?
C13 N3 C6 N4 -159.9(3) . . . . ?
C13 N3 C6 N2 12.1(5) . . . . ?
C13 N3 C7 C8 173.5(3) . . . . ?
N1 C1 C2 C3 0.0(5) . . . . ?
N1 C5 C4 C3 -1.4(5) . . . . ?
C8 N4 C6 N3 -5.8(4) . . . . ?
C8 N4 C6 N2 -177.8(3) . . . . ?
C8 N4 C9 C11 -88.0(4) . . . . ?
C8 N4 C9 C10 30.4(5) . . . . ?
C8 N4 C9 C12 148.7(4) . . . . ?
C1 N1 C5 C4 -0.9(4) . . . . ?
C1 C2 C3 N2 179.2(3) . . . . ?
C1 C2 C3 C4 -2.2(4) . . . . ?
C17 N5 C18 C23 -0.6(4) . . . . ?
C17 N5 C18 C19 -178.5(4) . . . . ?
C17 N5 C27 C29 112.9(3) . . . . ?
C17 N5 C27 C28 -119.6(3) . . . . ?
C17 N6 C23 C18 -0.5(4) . . . . ?
C17 N6 C23 C22 177.9(4) . . . . ?
C17 N6 C24 C26 -120.4(4) . . . . ?
C17 N6 C24 C25 113.0(4) . . . . ?
C2 C3 C4 C5 2.8(4) . . . . ?
C3 N2 C6 N4 -95.4(4) . . . . ?
C3 N2 C6 N3 93.7(4) . . . . ?
C7 N3 C6 N4 -11.6(4) . . . . ?
C7 N3 C6 N2 160.4(3) . . . . ?
C7 N3 C13 C14 33.2(4) . . . . ?
C7 N3 C13 C16 149.3(4) . . . . ?
C7 N3 C13 C15 -85.3(4) . . . . ?
C27 N5 C18 C23 -178.8(3) . . . . ?
C27 N5 C18 C19 3.3(6) . . . . ?
C27 N5 C17 Pd1 -0.8(4) . . . . ?
C27 N5 C17 N6 178.6(3) . . . . ?
C23 C18 C19 C20 -0.9(5) . . . . ?
C23 N6 C17 Pd1 179.5(2) . . . . ?
C23 N6 C17 N5 0.2(3) . . . . ?
C23 N6 C24 C26 63.5(4) . . . . ?
C23 N6 C24 C25 -63.2(4) . . . . ?
C9 N4 C6 N3 -167.9(3) . . . . ?
C9 N4 C6 N2 20.1(5) . . . . ?
C9 N4 C8 C7 -177.0(3) . . . . ?
C5 N1 C1 C2 1.5(4) . . . . ?
C19 C18 C23 N6 178.9(3) . . . . ?
C19 C18 C23 C22 0.2(5) . . . . ?
C24 N6 C17 Pd1 2.8(4) . . . . ?
C24 N6 C17 N5 -176.6(3) . . . . ?
C24 N6 C23 C18 176.0(3) . . . . ?
C24 N6 C23 C22 -5.5(6) . . . . ?
C22 C21 C20 C19 0.2(8) . . . . ?
C20 C21 C22 C23 -0.9(7) . . . . ?
